data_4328368
loop_
_publ_author_name
'Ping Cui'
'Lijun Ren'
'Zhi Chen'
'Huancheng Hu'
'Bin Zhao'
'Wei Shi'
'Peng Cheng'

_publ_section_title
;
 Temperature-Controlled Chiral and Achiral Copper Tetrazolate
 Metal-Organic Frameworks: Syntheses, Structures, and I2 Adsorption
;
_journal_name_full 'Inorganic Chemistry'
_journal_page_first 2303
_journal_page_last 2310
_journal_paper_doi 10.1021/ic2023105
_journal_volume 51
_journal_year 2012
_chemical_formula_sum 'C6 H8 Cu N8 O'
_chemical_formula_weight 271.74
_chemical_name_systematic
; 
 ? 
;
_space_group_IT_number 76
_symmetry_cell_setting tetragonal
_symmetry_space_group_name_Hall 'P 4w'
_symmetry_space_group_name_H-M 'P 41'
_atom_sites_solution_hydrogens geom
_atom_sites_solution_primary direct
_atom_sites_solution_secondary difmap
_audit_creation_method SHELXL-97
_cell_angle_alpha 90.00
_cell_angle_beta 90.00
_cell_angle_gamma 90.00
_cell_formula_units_Z 4
_cell_length_a 12.3933(3)
_cell_length_b 12.3933(3)
_cell_length_c 7.9318(3)
_cell_measurement_reflns_used 768
_cell_measurement_temperature 293(2)
_cell_measurement_theta_max 28.8954
_cell_measurement_theta_min 2.5627
_cell_volume 1218.28(6)
_computing_cell_refinement
;
CrysAlisPro, Oxford Diffraction Ltd.,
Version 1.171.33.48 (release 15-09-2009 CrysAlis171 .NET)
(compiled Sep 15 2009,11:49:04)
;
_computing_data_collection
;
CrysAlisPro, Oxford Diffraction Ltd.,
Version 1.171.33.48 (release 15-09-2009 CrysAlis171 .NET)
(compiled Sep 15 2009,11:49:04)
;
_computing_data_reduction
;
CrysAlisPro, Oxford Diffraction Ltd.,
Version 1.171.33.48 (release 15-09-2009 CrysAlis171 .NET)
(compiled Sep 15 2009,11:49:04)
;
_computing_molecular_graphics 'Bruker SHELXTL'
_computing_publication_material 'Bruker SHELXTL'
_computing_structure_refinement 'SHELXL-97 (Sheldrick, 1997)'
_computing_structure_solution 'SHELXS-97 (Sheldrick, 1990)'
_diffrn_ambient_temperature 293(2)
_diffrn_detector_area_resol_mean 16.2116
_diffrn_measured_fraction_theta_full 0.892
_diffrn_measured_fraction_theta_max 0.892
_diffrn_measurement_device_type 'SuperNova, Single source at offset), Eos'
_diffrn_measurement_method '\w scans'
_diffrn_radiation_monochromator graphite
_diffrn_radiation_source 'fine-focus sealed tube'
_diffrn_radiation_type MoK\a
_diffrn_radiation_wavelength 0.71073
_diffrn_reflns_av_R_equivalents 0.0286
_diffrn_reflns_av_sigmaI/netI 0.0674
_diffrn_reflns_limit_h_max 14
_diffrn_reflns_limit_h_min -9
_diffrn_reflns_limit_k_max 4
_diffrn_reflns_limit_k_min -13
_diffrn_reflns_limit_l_max 9
_diffrn_reflns_limit_l_min -5
_diffrn_reflns_number 1584
_diffrn_reflns_theta_full 25.00
_diffrn_reflns_theta_max 25.00
_diffrn_reflns_theta_min 3.05
_exptl_absorpt_coefficient_mu 1.787
_exptl_absorpt_correction_T_max 0.5350
_exptl_absorpt_correction_T_min 0.4136
_exptl_absorpt_correction_type multi-scan
_exptl_absorpt_process_details
;
CrysAlisPro, Oxford Diffraction Ltd.,
Version 1.171.33.48 (release 15-09-2009 CrysAlis171 .NET)
(compiled Sep 15 2009,11:49:04)
empirical absorption correction using spherical harmonics,
 implemented in SCALE3 ABSPACK scaling algorithm.
;
_exptl_crystal_colour blue
_exptl_crystal_density_diffrn 1.482
_exptl_crystal_description needle
_exptl_crystal_F_000 548
_exptl_crystal_size_max 0.60
_exptl_crystal_size_mid 0.60
_exptl_crystal_size_min 0.40
_refine_diff_density_max 0.833
_refine_diff_density_min -0.339
_refine_diff_density_rms 0.106
_refine_ls_abs_structure_details 'Flack H D (1983), Acta Cryst. A39, 876-881'
_refine_ls_abs_structure_Flack 0.00(5)
_refine_ls_extinction_method none
_refine_ls_goodness_of_fit_ref 1.115
_refine_ls_hydrogen_treatment constr
_refine_ls_matrix_type full
_refine_ls_number_parameters 146
_refine_ls_number_reflns 1189
_refine_ls_number_restraints 1
_refine_ls_restrained_S_all 1.114
_refine_ls_R_factor_all 0.0599
_refine_ls_R_factor_gt 0.0486
_refine_ls_shift/su_max 0.000
_refine_ls_shift/su_mean 0.000
_refine_ls_structure_factor_coef Fsqd
_refine_ls_weighting_details 'calc w=1/[\s^2^(Fo^2^)+(0.0772P)^2^+1.2559P] where P=(Fo^2^+2Fc^2^)/3'
_refine_ls_weighting_scheme calc
_refine_ls_wR_factor_gt 0.1414
_refine_ls_wR_factor_ref 0.1454
_reflns_number_gt 992
_reflns_number_total 1189
_reflns_threshold_expression >2sigma(I)
_cod_data_source_file ic2023105_si_001_09.cif
_cod_data_source_block 1.4
_cod_database_code 4328368

loop_
_symmetry_equiv_pos_as_xyz
'x, y, z'
'-y, x, z+1/4'
'-x, -y, z+1/2'
'y, -x, z+3/4'

loop_
_atom_site_label
_atom_site_type_symbol
_atom_site_fract_x
_atom_site_fract_y
_atom_site_fract_z
_atom_site_U_iso_or_equiv
_atom_site_adp_type
_atom_site_occupancy
_atom_site_symmetry_multiplicity
_atom_site_calc_flag
_atom_site_refinement_flags
Cu1 Cu 0.51421(10) 0.82271(10) -0.07160(15) 0.0261(4) Uani 1 1 d .
C1 C 0.6651(10) 0.6448(10) -0.1510(14) 0.028(3) Uani 1 1 d .
C2 C 0.6752(12) 0.6180(11) 0.0319(15) 0.038(3) Uani 1 1 d .
H2A H 0.7219 0.5556 0.0437 0.046 Uiso 1 1 calc R
H2B H 0.6046 0.5982 0.0747 0.046 Uiso 1 1 calc R
C3 C 0.7196(11) 0.7085(10) 0.1388(16) 0.044(4) Uani 1 1 d .
H3A H 0.7261 0.6846 0.2548 0.052 Uiso 1 1 calc R
H3B H 0.7909 0.7282 0.0988 0.052 Uiso 1 1 calc R
C4 C 0.6804(10) 0.8893(11) 0.2459(16) 0.044(4) Uani 1 1 d .
H4A H 0.6574 0.8716 0.3595 0.053 Uiso 1 1 calc R
H4B H 0.7582 0.8973 0.2469 0.053 Uiso 1 1 calc R
C5 C 0.6318(9) 0.9899(10) 0.1956(19) 0.038(3) Uani 1 1 d .
H5A H 0.6578 1.0083 0.0840 0.045 Uiso 1 1 calc R
H5B H 0.6560 1.0459 0.2722 0.045 Uiso 1 1 calc R
C6 C 0.5126(9) 0.9904(8) 0.1925(18) 0.026(2) Uani 1 1 d .
N1 N 0.5980(8) 0.7253(8) -0.2061(11) 0.029(2) Uani 1 1 d .
N2 N 0.6053(9) 0.7245(9) -0.3790(12) 0.039(3) Uani 1 1 d .
N3 N 0.6719(9) 0.6455(10) -0.4228(13) 0.042(3) Uani 1 1 d .
N4 N 0.7115(7) 0.5939(8) -0.2797(11) 0.027(2) Uani 1 1 d .
N5 N 0.4549(7) 0.9232(7) 0.0971(12) 0.029(2) Uani 1 1 d .
N6 N 0.3504(8) 0.9461(8) 0.1268(12) 0.030(2) Uani 1 1 d .
N7 N 0.3465(9) 1.0233(9) 0.2353(14) 0.038(3) Uani 1 1 d .
N8 N 0.4483(7) 1.0528(7) 0.2780(11) 0.027(2) Uani 1 1 d .
O1 O 0.6506(6) 0.7993(7) 0.1307(9) 0.040(2) Uani 1 1 d .

loop_
_atom_site_aniso_label
_atom_site_aniso_U_11
_atom_site_aniso_U_22
_atom_site_aniso_U_33
_atom_site_aniso_U_23
_atom_site_aniso_U_13
_atom_site_aniso_U_12
Cu1 0.0286(7) 0.0229(7) 0.0268(7) 0.0002(6) 0.0041(7) 0.0005(7)
C1 0.028(6) 0.022(6) 0.034(7) 0.007(6) -0.006(6) -0.008(6)
C2 0.050(8) 0.039(8) 0.027(7) 0.002(6) 0.006(6) 0.000(7)
C3 0.049(8) 0.054(8) 0.028(8) 0.000(6) -0.007(6) 0.015(7)
C4 0.028(6) 0.069(10) 0.035(8) -0.021(7) -0.006(6) -0.005(7)
C5 0.033(6) 0.040(7) 0.040(8) -0.014(7) 0.003(7) -0.001(6)
C6 0.039(6) 0.015(5) 0.025(6) 0.004(5) -0.009(6) -0.005(5)
N1 0.033(6) 0.029(5) 0.026(5) 0.003(4) -0.005(4) 0.002(5)
N2 0.045(6) 0.048(6) 0.023(5) 0.001(5) -0.003(5) 0.011(6)
N3 0.043(7) 0.055(8) 0.028(6) -0.005(6) 0.003(5) 0.008(7)
N4 0.024(5) 0.040(6) 0.018(5) -0.003(4) 0.002(4) 0.005(5)
N5 0.029(5) 0.028(5) 0.031(5) 0.000(5) -0.001(4) -0.001(5)
N6 0.024(5) 0.028(5) 0.037(7) -0.006(5) -0.001(5) 0.004(5)
N7 0.031(6) 0.039(6) 0.045(7) -0.007(5) 0.002(5) 0.009(6)
N8 0.031(6) 0.018(5) 0.033(6) -0.006(4) 0.002(5) 0.003(5)
O1 0.034(4) 0.052(5) 0.033(5) -0.009(4) -0.009(4) 0.017(5)

loop_
_atom_type_symbol
_atom_type_description
_atom_type_scat_dispersion_real
_atom_type_scat_dispersion_imag
_atom_type_scat_source
C C 0.0033 0.0016 'International Tables Vol C Tables 4.2.6.8 and 6.1.1.4'
H H 0.0000 0.0000 'International Tables Vol C Tables 4.2.6.8 and 6.1.1.4'
O O 0.0106 0.0060 'International Tables Vol C Tables 4.2.6.8 and 6.1.1.4'
N N 0.0061 0.0033 'International Tables Vol C Tables 4.2.6.8 and 6.1.1.4'
Cu Cu 0.3201 1.2651 'International Tables Vol C Tables 4.2.6.8 and 6.1.1.4'

loop_
_geom_angle_atom_site_label_1
_geom_angle_atom_site_label_2
_geom_angle_atom_site_label_3
_geom_angle
_geom_angle_site_symmetry_1
_geom_angle_site_symmetry_3
N1 Cu1 N4 91.2(4) . 2_655
N1 Cu1 N5 168.0(4) . .
N4 Cu1 N5 94.3(4) 2_655 .
N1 Cu1 N8 91.6(4) . 3_674
N4 Cu1 N8 143.5(4) 2_655 3_674
N5 Cu1 N8 90.2(3) . 3_674
N1 Cu1 O1 85.0(3) . .
N4 Cu1 O1 106.9(3) 2_655 .
N5 Cu1 O1 83.2(3) . .
N8 Cu1 O1 109.6(3) 3_674 .
N4 C1 N1 111.3(9) . .
N4 C1 C2 127.1(11) . .
N1 C1 C2 121.5(11) . .
C1 C2 C3 114.2(12) . .
C1 C2 H2A 108.7 . .
C3 C2 H2A 108.7 . .
C1 C2 H2B 108.7 . .
C3 C2 H2B 108.7 . .
H2A C2 H2B 107.6 . .
O1 C3 C2 110.2(10) . .
O1 C3 H3A 109.6 . .
C2 C3 H3A 109.6 . .
O1 C3 H3B 109.6 . .
C2 C3 H3B 109.6 . .
H3A C3 H3B 108.1 . .
C5 C4 O1 112.0(10) . .
C5 C4 H4A 109.2 . .
O1 C4 H4A 109.2 . .
C5 C4 H4B 109.2 . .
O1 C4 H4B 109.2 . .
H4A C4 H4B 107.9 . .
C4 C5 C6 115.3(11) . .
C4 C5 H5A 108.5 . .
C6 C5 H5A 108.5 . .
C4 C5 H5B 108.5 . .
C6 C5 H5B 108.5 . .
H5A C5 H5B 107.5 . .
N8 C6 N5 109.8(9) . .
N8 C6 C5 127.3(11) . .
N5 C6 C5 122.9(12) . .
C1 N1 N2 105.8(10) . .
C1 N1 Cu1 127.6(8) . .
N2 N1 Cu1 126.5(8) . .
N3 N2 N1 107.9(10) . .
N2 N3 N4 110.2(9) . .
C1 N4 N3 104.8(8) . .
C1 N4 Cu1 139.6(8) . 4_564
N3 N4 Cu1 115.2(6) . 4_564
C6 N5 N6 106.6(9) . .
C6 N5 Cu1 125.5(8) . .
N6 N5 Cu1 127.6(7) . .
N7 N6 N5 108.0(10) . .
N6 N7 N8 109.4(10) . .
C6 N8 N7 106.3(9) . .
C6 N8 Cu1 128.7(8) . 3_675
N7 N8 Cu1 124.8(7) . 3_675
C3 O1 C4 114.7(9) . .
C3 O1 Cu1 124.3(7) . .
C4 O1 Cu1 120.4(7) . .

loop_
_geom_bond_atom_site_label_1
_geom_bond_atom_site_label_2
_geom_bond_distance
_geom_bond_site_symmetry_2
Cu1 N1 1.917(10) .
Cu1 N4 1.951(9) 2_655
Cu1 N5 1.970(9) .
Cu1 N8 2.005(9) 3_674
Cu1 O1 2.349(8) .
C1 N4 1.330(14) .
C1 N1 1.370(15) .
C1 C2 1.494(15) .
C2 C3 1.510(17) .
C2 H2A 0.9700 .
C2 H2B 0.9700 .
C3 O1 1.415(13) .
C3 H3A 0.9700 .
C3 H3B 0.9700 .
C4 C5 1.441(17) .
C4 O1 1.488(14) .
C4 H4A 0.9700 .
C4 H4B 0.9700 .
C5 C6 1.476(16) .
C5 H5A 0.9700 .
C5 H5B 0.9700 .
C6 N8 1.301(15) .
C6 N5 1.333(14) .
N1 N2 1.374(12) .
N2 N3 1.326(14) .
N3 N4 1.392(13) .
N4 Cu1 1.951(9) 4_564
N5 N6 1.347(13) .
N6 N7 1.288(12) .
N7 N8 1.357(14) .
N8 Cu1 2.005(9) 3_675

loop_
_geom_torsion_atom_site_label_1
_geom_torsion_atom_site_label_2
_geom_torsion_atom_site_label_3
_geom_torsion_atom_site_label_4
_geom_torsion
_geom_torsion_site_symmetry_1
_geom_torsion_site_symmetry_4
N4 C1 C2 C3 121.4(13) . .
N1 C1 C2 C3 -62.9(18) . .
C1 C2 C3 O1 61.1(15) . .
O1 C4 C5 C6 60.3(16) . .
C4 C5 C6 N8 120.7(13) . .
C4 C5 C6 N5 -59.0(18) . .
N4 C1 N1 N2 -1.1(13) . .
C2 C1 N1 N2 -177.5(12) . .
N4 C1 N1 Cu1 -179.2(7) . .
C2 C1 N1 Cu1 4.4(18) . .
N4 Cu1 N1 C1 -78.0(10) 2_655 .
N5 Cu1 N1 C1 39(2) . .
N8 Cu1 N1 C1 138.3(10) 3_674 .
O1 Cu1 N1 C1 28.8(10) . .
N4 Cu1 N1 N2 104.2(11) 2_655 .
N5 Cu1 N1 N2 -138.2(16) . .
N8 Cu1 N1 N2 -39.4(10) 3_674 .
O1 Cu1 N1 N2 -148.9(10) . .
C1 N1 N2 N3 1.3(14) . .
Cu1 N1 N2 N3 179.4(7) . .
N1 N2 N3 N4 -1.1(13) . .
N1 C1 N4 N3 0.4(12) . .
C2 C1 N4 N3 176.6(15) . .
N1 C1 N4 Cu1 172.2(9) . 4_564
C2 C1 N4 Cu1 -12(2) . 4_564
N2 N3 N4 C1 0.4(11) . .
N2 N3 N4 Cu1 -173.7(7) . 4_564
N8 C6 N5 N6 -0.1(13) . .
C5 C6 N5 N6 179.7(12) . .
N8 C6 N5 Cu1 173.7(7) . .
C5 C6 N5 Cu1 -6.5(17) . .
N1 Cu1 N5 C6 28(2) . .
N4 Cu1 N5 C6 145.5(10) 2_655 .
N8 Cu1 N5 C6 -70.7(10) 3_674 .
O1 Cu1 N5 C6 39.0(9) . .
N1 Cu1 N5 N6 -159.2(16) . .
N4 Cu1 N5 N6 -42.0(9) 2_655 .
N8 Cu1 N5 N6 101.8(9) 3_674 .
O1 Cu1 N5 N6 -148.5(9) . .
C6 N5 N6 N7 -0.1(12) . .
Cu1 N5 N6 N7 -173.7(7) . .
N5 N6 N7 N8 0.3(12) . .
N5 C6 N8 N7 0.3(13) . .
C5 C6 N8 N7 -179.5(13) . .
N5 C6 N8 Cu1 -174.7(7) . 3_675
C5 C6 N8 Cu1 5.5(18) . 3_675
N6 N7 N8 C6 -0.4(12) . .
N6 N7 N8 Cu1 174.9(7) . 3_675
C2 C3 O1 C4 173.7(10) . .
C2 C3 O1 Cu1 -14.9(13) . .
C5 C4 O1 C3 161.1(11) . .
C5 C4 O1 Cu1 -10.6(14) . .
N1 Cu1 O1 C3 -23.6(9) . .
N4 Cu1 O1 C3 66.2(9) 2_655 .
N5 Cu1 O1 C3 158.7(9) . .
N8 Cu1 O1 C3 -113.5(9) 3_674 .
N1 Cu1 O1 C4 147.4(9) . .
N4 Cu1 O1 C4 -122.9(8) 2_655 .
N5 Cu1 O1 C4 -30.4(8) . .
N8 Cu1 O1 C4 57.4(8) 3_674 .
